data_4350450
loop_
_publ_author_name
'Dan, Meenakshi'
'Cheetham, A. K.'
'Rao, C. N. R.'

_publ_section_title
;
 Diverse structures and dimensionalities in hybrid frameworks of strontium
 and lanthanum with isomeric dihydroxybenzoates.
;
_journal_issue 20
_journal_name_full 'Inorganic chemistry'
_journal_page_first 8227
_journal_page_last 8238
_journal_paper_doi 10.1021/ic060917k
_journal_volume 45
_journal_year 2006
_chemical_formula_sum 'C14 H14 O10.5 Sr'
_chemical_formula_weight 437.87
_space_group_IT_number 2
_space_group_name_Hall '-P 1'
_space_group_name_H-M_alt 'P -1'
_symmetry_cell_setting triclinic
_symmetry_space_group_name_H-M 'P -1'
_atom_sites_solution_hydrogens geom
_atom_sites_solution_primary direct
_atom_sites_solution_secondary difmap
_audit_creation_method SHELXL
_cell_angle_alpha 91.8710(10)
_cell_angle_beta 95.303(2)
_cell_angle_gamma 90.687(2)
_cell_formula_units_Z 2
_cell_length_a 7.5989(4)
_cell_length_b 9.3805(5)
_cell_length_c 11.3938(6)
_cell_measurement_temperature 293(2)
_cell_volume 808.17(7)
_computing_structure_refinement 'SHELXL-93 (Sheldrick, 1993)'
_computing_structure_solution 'SHELXS-86 (Sheldrick, 1990)'
_diffrn_ambient_temperature 293(2)
_diffrn_radiation_monochromator graphite
_diffrn_radiation_source 'fine-focus sealed tube'
_diffrn_radiation_type MoK\a
_diffrn_radiation_wavelength 0.71073
_diffrn_reflns_av_R_equivalents 0.0267
_diffrn_reflns_av_sigmaI/netI 0.0581
_diffrn_reflns_limit_h_max 8
_diffrn_reflns_limit_h_min -6
_diffrn_reflns_limit_k_max 10
_diffrn_reflns_limit_k_min -9
_diffrn_reflns_limit_l_max 12
_diffrn_reflns_limit_l_min -12
_diffrn_reflns_number 3387
_diffrn_reflns_theta_max 23.37
_diffrn_reflns_theta_min 1.80
_exptl_absorpt_coefficient_mu 3.393
_exptl_absorpt_correction_T_max 1.000000
_exptl_absorpt_correction_T_min 0.678932
_exptl_absorpt_correction_type empirical
_exptl_crystal_colour colorless
_exptl_crystal_density_diffrn 1.799
_exptl_crystal_description plate
_exptl_crystal_F_000 440
_exptl_crystal_size_max 0.24
_exptl_crystal_size_mid 0.2
_exptl_crystal_size_min 0.15
_refine_diff_density_max 0.433
_refine_diff_density_min -0.503
_refine_diff_density_rms 0.126
_refine_ls_extinction_method none
_refine_ls_goodness_of_fit_all 0.983
_refine_ls_goodness_of_fit_obs 1.034
_refine_ls_matrix_type full
_refine_ls_number_parameters 259
_refine_ls_number_reflns 2318
_refine_ls_number_restraints 0
_refine_ls_restrained_S_all 0.983
_refine_ls_restrained_S_obs 1.034
_refine_ls_R_factor_all 0.0359
_refine_ls_R_factor_obs 0.0283
_refine_ls_shift/esd_max 0.001
_refine_ls_shift/esd_mean 0.000
_refine_ls_structure_factor_coef Fsqd
_refine_ls_weighting_details 'w=1/[\s^2^(Fo^2^)+(0.0255P)^2^+0.0000P] where P=(Fo^2^+2Fc^2^)/3'
_refine_ls_weighting_scheme calc
_refine_ls_wR_factor_all 0.0692
_refine_ls_wR_factor_obs 0.0673
_reflns_number_observed 2023
_reflns_number_total 2318
_reflns_observed_criterion >2sigma(I)
_cod_data_source_file ic060917ksi20060526_012106.cif
_cod_data_source_block compound_V
_cod_depositor_comments
;
The following automatic conversions were performed:

data item '_symmetry_cell_setting' value 'Triclinic' was changed to
'triclinic' in accordance with the
/home/saulius/struct/COD-crude-data/automatic-downloads/DataCite-retrospective/ACS/depositions/lib/dictionaries/cif_core.dic
dictionary named 'cif_core.dic' version 2.4.2 last updated on
2011-04-26.

data item '_refine_ls_weighting_scheme' value 'calc
w=1/[\s^2^(Fo^2^)+(0.0255P)^2^+0.0000P] where P=(Fo^2^+2Fc^2^)/3' was
changed to 'calc'. A new data item '_refine_ls_weighting_details' was
created with the value set to
'w=1/[\s^2^(Fo^2^)+(0.0255P)^2^+0.0000P] where P=(Fo^2^+2Fc^2^)/3'.

Automatic conversion script
Id: cif_fix_values 6909 2019-04-08 15:41:33Z antanas 
;
_cod_original_sg_symbol_H-M P-1
_cod_original_formula_sum 'C14 H14 O10.50 Sr'
_cod_database_code 4350450

loop_
_symmetry_equiv_pos_as_xyz
'x, y, z'
'-x, -y, -z'

loop_
_atom_site_aniso_label
_atom_site_aniso_U_11
_atom_site_aniso_U_22
_atom_site_aniso_U_33
_atom_site_aniso_U_23
_atom_site_aniso_U_13
_atom_site_aniso_U_12
Sr1 0.0246(2) 0.0263(2) 0.0389(2) 0.00759(14) 0.00863(14) 0.00396(13)
O1 0.057(2) 0.053(2) 0.062(2) -0.004(2) 0.004(2) 0.007(2)
O2 0.0185(13) 0.0364(14) 0.058(2) 0.0030(13) 0.0135(11) 0.0015(11)
O3 0.0334(14) 0.048(2) 0.050(2) 0.0185(14) 0.0043(12) -0.0067(12)
O4 0.0219(14) 0.0316(14) 0.039(2) 0.0034(12) 0.0024(13) -0.0020(11)
O5 0.0282(15) 0.0335(15) 0.049(2) 0.0110(13) 0.0110(12) 0.0084(12)
O6 0.0252(14) 0.0357(15) 0.050(2) 0.0140(12) 0.0066(12) 0.0051(11)
O7 0.0314(14) 0.040(2) 0.060(2) 0.0207(14) 0.0129(12) -0.0022(12)
O8 0.0313(14) 0.052(2) 0.048(2) 0.0116(14) 0.0035(12) 0.0014(12)
O9 0.055(2) 0.071(2) 0.087(2) 0.038(2) 0.019(2) 0.022(2)
O10 0.029(2) 0.072(2) 0.063(2) 0.023(2) 0.0133(13) 0.0063(14)
C1 0.026(2) 0.028(2) 0.035(2) 0.000(2) 0.005(2) -0.005(2)
C2 0.030(2) 0.043(2) 0.036(2) 0.008(2) 0.003(2) -0.007(2)
C3 0.023(2) 0.026(2) 0.026(2) -0.002(2) 0.0030(14) 0.0038(14)
C4 0.021(2) 0.027(2) 0.029(2) 0.005(2) 0.0027(15) -0.0011(15)
C5 0.038(2) 0.029(2) 0.034(2) 0.009(2) 0.009(2) 0.001(2)
C6 0.020(2) 0.025(2) 0.027(2) 0.0015(15) 0.0050(14) -0.0017(14)
C7 0.020(2) 0.037(2) 0.038(2) 0.001(2) 0.008(2) 0.002(2)
C8 0.030(2) 0.039(2) 0.036(2) 0.004(2) 0.015(2) -0.004(2)
C9 0.034(2) 0.037(2) 0.028(2) 0.000(2) -0.001(2) -0.007(2)
C10 0.030(2) 0.034(2) 0.028(2) 0.002(2) 0.003(2) -0.005(2)
C11 0.043(2) 0.040(2) 0.041(2) 0.005(2) 0.007(2) -0.001(2)
C12 0.060(3) 0.048(3) 0.042(2) 0.016(2) 0.009(2) -0.011(2)
C13 0.051(3) 0.068(3) 0.037(2) 0.005(2) 0.017(2) -0.024(2)
C14 0.029(2) 0.062(3) 0.041(2) 0.000(2) 0.010(2) -0.008(2)
O100 0.123(6) 0.067(5) 0.081(5) 0.002(4) -0.004(5) 0.032(4)

loop_
_atom_site_label
_atom_site_type_symbol
_atom_site_fract_x
_atom_site_fract_y
_atom_site_fract_z
_atom_site_U_iso_or_equiv
_atom_site_thermal_displace_type
_atom_site_occupancy
_atom_site_calc_flag
_atom_site_refinement_flags
Sr1 Sr 1.09653(4) 0.32322(3) 0.91237(3) 0.02943(13) Uani 1 d .
O1 O 0.9198(5) 0.2754(4) 0.7139(3) 0.0574(9) Uani 1 d .
O2 O 0.9176(3) 0.1463(2) 1.0226(2) 0.0369(6) Uani 1 d .
O3 O 1.3053(3) 0.4585(3) 0.7880(2) 0.0435(6) Uani 1 d .
O4 O 0.9147(4) 0.5564(3) 0.8827(2) 0.0309(6) Uani 1 d .
O5 O 1.1718(3) 0.0583(3) 0.8576(2) 0.0362(6) Uani 1 d .
O6 O 0.4161(3) 0.3062(3) 1.0267(2) 0.0365(6) Uani 1 d .
O7 O 0.7306(3) 0.3163(3) 0.9714(2) 0.0429(6) Uani 1 d .
O8 O 1.6180(3) 0.4577(3) 0.7278(2) 0.0438(7) Uani 1 d .
H8A H 1.5332(3) 0.4347(3) 0.7629(2) 0.066 Uiso 1 calc R
O9 O 1.1978(4) 0.7942(3) 0.5679(3) 0.0692(9) Uani 1 d .
H9A H 1.1348(4) 0.7534(3) 0.6113(3) 0.104 Uiso 1 calc R
O10 O 1.1190(3) 0.6243(3) 0.7203(2) 0.0536(7) Uani 1 d .
C1 C 0.7672(4) 0.2022(4) 1.0233(3) 0.0298(8) Uani 1 d .
C2 C 1.2672(5) 0.5642(4) 0.7239(3) 0.0360(9) Uani 1 d .
C3 C 1.3316(4) -0.0059(3) 0.8525(3) 0.0252(8) Uani 1 d .
C4 C 0.4621(4) 0.1882(3) 1.0897(3) 0.0257(8) Uani 1 d .
C5 C 1.4566(5) 0.0564(4) 0.7897(3) 0.0330(8) Uani 1 d .
H5A H 1.4306(5) 0.1393(4) 0.7494(3) 0.040 Uiso 1 calc R
C6 C 0.6313(4) 0.1318(3) 1.0871(3) 0.0241(7) Uani 1 d .
C7 C 0.3380(4) 0.1259(4) 1.1531(3) 0.0314(8) Uani 1 d .
H7A H 0.2267(4) 0.1655(4) 1.1553(3) 0.038 Uiso 1 calc R
C8 C 1.6196(4) -0.0042(4) 0.7867(3) 0.0342(9) Uani 1 d .
H8B H 1.7029(4) 0.0377(4) 0.7433(3) 0.041 Uiso 1 calc R
C9 C 1.5711(5) 0.5665(4) 0.6545(3) 0.0332(9) Uani 1 d .
C10 C 1.4011(4) 0.6214(4) 0.6517(3) 0.0305(8) Uani 1 d .
C11 C 1.3603(5) 0.7353(4) 0.5767(3) 0.0410(9) Uani 1 d .
C12 C 1.4849(6) 0.7908(4) 0.5094(3) 0.0493(11) Uani 1 d .
H12A H 1.4575(6) 0.8665(4) 0.4606(3) 0.059 Uiso 1 calc R
C13 C 1.6498(6) 0.7323(5) 0.5156(3) 0.0514(11) Uani 1 d .
H13A H 1.7336(6) 0.7691(5) 0.4699(3) 0.062 Uiso 1 calc R
C14 C 1.6955(5) 0.6206(4) 0.5874(3) 0.0435(10) Uani 1 d .
H14A H 1.8083(5) 0.5827(4) 0.5903(3) 0.052 Uiso 1 calc R
O100 O 0.0169(11) 0.9624(7) 0.4181(6) 0.091(2) Uani 0.50 d P
H4 H 0.8378(60) 0.3118(52) 0.7024(40) 0.054(18) Uiso 1 d .
H2 H 0.9894(70) 0.5833(55) 0.8281(45) 0.095(19) Uiso 1 d .
H1 H 0.8199(56) 0.5314(42) 0.8457(34) 0.047(13) Uiso 1 d .
H6 H 1.1140(48) 0.0060(41) 0.8953(34) 0.040(12) Uiso 1 d .
H5 H 0.5188(67) 0.3277(53) 0.9926(43) 0.092(17) Uiso 1 d .
H3 H 0.9610(97) 0.1938(81) 0.6844(66) 0.178(35) Uiso 1 d .

loop_
_atom_type_symbol
_atom_type_description
_atom_type_scat_dispersion_real
_atom_type_scat_dispersion_imag
_atom_type_scat_source
C C 0.0033 0.0016 'International Tables Vol C Tables 4.2.6.8 and 6.1.1.4'
H H 0.0000 0.0000 'International Tables Vol C Tables 4.2.6.8 and 6.1.1.4'
O O 0.0106 0.0060 'International Tables Vol C Tables 4.2.6.8 and 6.1.1.4'
Sr Sr -1.5307 3.2498 'International Tables Vol C Tables 4.2.6.8 and 6.1.1.4'

loop_
_geom_angle_atom_site_label_1
_geom_angle_atom_site_label_2
_geom_angle_atom_site_label_3
_geom_angle
_geom_angle_site_symmetry_1
_geom_angle_site_symmetry_3
O1 Sr1 O2 94.71(10) . .
O1 Sr1 O4 143.62(11) . 2_767
O2 Sr1 O4 76.16(8) . 2_767
O1 Sr1 O3 83.32(10) . .
O2 Sr1 O3 169.18(8) . .
O4 Sr1 O3 111.57(8) 2_767 .
O1 Sr1 O4 77.05(11) . .
O2 Sr1 O4 108.76(8) . .
O4 Sr1 O4 73.04(9) 2_767 .
O3 Sr1 O4 81.24(8) . .
O1 Sr1 O5 76.41(11) . .
O2 Sr1 O5 68.62(8) . .
O4 Sr1 O5 128.93(8) 2_767 .
O3 Sr1 O5 100.61(8) . .
O4 Sr1 O5 152.97(8) . .
O1 Sr1 O6 143.71(11) . 1_655
O2 Sr1 O6 101.81(8) . 1_655
O4 Sr1 O6 72.33(8) 2_767 1_655
O3 Sr1 O6 74.43(8) . 1_655
O4 Sr1 O6 125.79(8) . 1_655
O5 Sr1 O6 79.92(8) . 1_655
O1 Sr1 O7 76.51(10) . .
O2 Sr1 O7 46.86(7) . .
O4 Sr1 O7 71.69(8) 2_767 .
O3 Sr1 O7 141.68(8) . .
O4 Sr1 O7 62.78(8) . .
O5 Sr1 O7 105.71(8) . .
O6 Sr1 O7 137.04(8) 1_655 .
O1 Sr1 C1 86.04(10) . .
O2 Sr1 C1 23.09(8) . .
O4 Sr1 C1 71.80(8) 2_767 .
O3 Sr1 C1 164.91(9) . .
O4 Sr1 C1 85.97(9) . .
O5 Sr1 C1 87.20(8) . .
O6 Sr1 C1 119.98(8) 1_655 .
O7 Sr1 C1 23.79(8) . .
O1 Sr1 Sr1 110.83(9) . 2_767
O2 Sr1 Sr1 93.12(5) . 2_767
O4 Sr1 Sr1 36.90(5) 2_767 2_767
O3 Sr1 Sr1 97.53(6) . 2_767
O4 Sr1 Sr1 36.13(5) . 2_767
O5 Sr1 Sr1 161.19(6) . 2_767
O6 Sr1 Sr1 100.37(5) 1_655 2_767
O7 Sr1 Sr1 61.26(5) . 2_767
C1 Sr1 Sr1 76.31(6) . 2_767
C1 O2 Sr1 104.2(2) . .
C2 O3 Sr1 126.9(2) . .
Sr1 O4 Sr1 106.96(9) 2_767 .
C3 O5 Sr1 130.4(2) . .
C4 O6 Sr1 120.4(2) . 1_455
C1 O7 Sr1 87.2(2) . .
O7 C1 O2 121.7(3) . .
O7 C1 C6 119.4(3) . .
O2 C1 C6 118.9(3) . .
O7 C1 Sr1 69.0(2) . .
O2 C1 Sr1 52.8(2) . .
C6 C1 Sr1 171.1(2) . .
O10 C2 O3 122.8(3) . .
O10 C2 C10 118.0(3) . .
O3 C2 C10 119.2(3) . .
O5 C3 C5 119.0(3) . .
O5 C3 C6 120.3(3) . 2_757
C5 C3 C6 120.6(3) . 2_757
O6 C4 C7 118.7(3) . .
O6 C4 C6 120.1(3) . .
C7 C4 C6 121.2(3) . .
C8 C5 C3 119.8(3) . .
C4 C6 C3 117.8(3) . 2_757
C4 C6 C1 121.3(3) . .
C3 C6 C1 120.9(3) 2_757 .
C4 C7 C8 119.2(3) . 2_757
C5 C8 C7 121.2(3) . 2_757
O8 C9 C14 118.5(3) . .
O8 C9 C10 119.7(3) . .
C14 C9 C10 121.8(3) . .
C9 C10 C11 117.5(3) . .
C9 C10 C2 122.1(3) . .
C11 C10 C2 120.4(3) . .
O9 C11 C12 117.6(4) . .
O9 C11 C10 121.3(3) . .
C12 C11 C10 121.0(4) . .
C13 C12 C11 118.8(4) . .
C12 C13 C14 122.2(4) . .
C9 C14 C13 118.6(4) . .

loop_
_geom_bond_atom_site_label_1
_geom_bond_atom_site_label_2
_geom_bond_distance
_geom_bond_site_symmetry_2
Sr1 O1 2.544(3) .
Sr1 O2 2.565(2) .
Sr1 O4 2.569(2) 2_767
Sr1 O3 2.573(2) .
Sr1 O4 2.616(2) .
Sr1 O5 2.625(2) .
Sr1 O6 2.657(2) 1_655
Sr1 O7 2.921(2) .
Sr1 C1 3.124(3) .
Sr1 Sr1 4.1671(6) 2_767
O2 C1 1.263(4) .
O3 C2 1.271(4) .
O4 Sr1 2.569(2) 2_767
O5 C3 1.366(4) .
O6 C4 1.370(4) .
O6 Sr1 2.657(2) 1_455
O7 C1 1.262(4) .
O8 C9 1.369(4) .
O9 C11 1.355(5) .
O10 C2 1.263(4) .
C1 C6 1.478(5) .
C2 C10 1.474(5) .
C3 C5 1.377(5) .
C3 C6 1.404(4) 2_757
C4 C7 1.376(5) .
C4 C6 1.399(4) .
C5 C8 1.372(5) .
C6 C3 1.404(4) 2_757
C7 C8 1.378(5) 2_757
C8 C7 1.378(5) 2_757
C9 C14 1.373(5) .
C9 C10 1.394(5) .
C10 C11 1.410(5) .
C11 C12 1.380(5) .
C12 C13 1.371(6) .
C13 C14 1.378(6) .
